data_2108359
loop_
_publ_author_name
'Ming, Mei'
'Shi, Jun'

_publ_section_title
;
 Solvent-mediated structural transformations of copper(II) coordination
 polymers induced by different short-chain alcohols
;
_journal_coeditor_code UM5021SUP1
_journal_issue 1
_journal_name_full 'Acta Crystallographica Section B'
_journal_page_first
;
;
_journal_paper_doi 10.1107/S2052520618017481
_journal_volume 75
_journal_year 2019
_chemical_formula_sum 'C28 H24 Cu3 F4 N10 O10'
_chemical_formula_weight 927.19
_space_group_crystal_system monoclinic
_space_group_IT_number 14
_space_group_name_Hall '-P 2yn'
_space_group_name_H-M_alt 'P 1 21/n 1'
_symmetry_space_group_name_Hall '-P 2yn'
_symmetry_space_group_name_H-M 'P 1 21/n 1'
_atom_sites_solution_hydrogens mixed
_audit_creation_method SHELXL-2018/3
_cell_angle_alpha 90
_cell_angle_beta 98.153(3)
_cell_angle_gamma 90
_cell_formula_units_Z 2
_cell_length_a 10.3405(15)
_cell_length_b 8.6279(13)
_cell_length_c 19.594(3)
_cell_measurement_reflns_used 4369
_cell_measurement_temperature 173(2)
_cell_measurement_theta_max 28.35
_cell_measurement_theta_min 2.58
_cell_volume 1730.4(4)
_computing_cell_refinement 'Bruker SMART'
_computing_data_collection 'Bruker SMART'
_computing_data_reduction 'Bruker SAINT'
_computing_molecular_graphics 'Bruker SHELXTL'
_computing_publication_material 'Bruker SHELXTL'
_computing_structure_refinement 'SHELXL-2018/3 (Sheldrick, 2018)'
_computing_structure_solution 'Bruker SHELXTL'
_diffrn_ambient_temperature 173(2)
_diffrn_measured_fraction_theta_full 0.998
_diffrn_measured_fraction_theta_max 0.998
_diffrn_measurement_device_type 'CCD area detector'
_diffrn_measurement_method 'phi and omega scans'
_diffrn_radiation_type MoK\a
_diffrn_radiation_wavelength 0.71073
_diffrn_reflns_av_R_equivalents 0.0289
_diffrn_reflns_av_unetI/netI 0.0297
_diffrn_reflns_Laue_measured_fraction_full 0.998
_diffrn_reflns_Laue_measured_fraction_max 0.998
_diffrn_reflns_limit_h_max 7
_diffrn_reflns_limit_h_min -12
_diffrn_reflns_limit_k_max 10
_diffrn_reflns_limit_k_min -9
_diffrn_reflns_limit_l_max 23
_diffrn_reflns_limit_l_min -23
_diffrn_reflns_number 9290
_diffrn_reflns_point_group_measured_fraction_full 0.998
_diffrn_reflns_point_group_measured_fraction_max 0.998
_diffrn_reflns_theta_full 24.999
_diffrn_reflns_theta_max 24.999
_diffrn_reflns_theta_min 2.100
_exptl_absorpt_coefficient_mu 1.919
_exptl_absorpt_correction_T_max 0.724
_exptl_absorpt_correction_T_min 0.678
_exptl_absorpt_correction_type multi-scan
_exptl_absorpt_process_details SADABS
_exptl_crystal_colour green
_exptl_crystal_density_diffrn 1.779
_exptl_crystal_description block
_exptl_crystal_F_000 930
_exptl_crystal_size_max 0.220
_exptl_crystal_size_mid 0.210
_exptl_crystal_size_min 0.180
_exptl_transmission_factor_max 0.724
_exptl_transmission_factor_min 0.678
_refine_diff_density_max 1.225
_refine_diff_density_min -1.703
_refine_diff_density_rms 0.115
_refine_ls_extinction_method none
_refine_ls_goodness_of_fit_ref 1.123
_refine_ls_hydrogen_treatment constr
_refine_ls_matrix_type full
_refine_ls_number_parameters 282
_refine_ls_number_reflns 3046
_refine_ls_number_restraints 144
_refine_ls_restrained_S_all 1.189
_refine_ls_R_factor_all 0.0578
_refine_ls_R_factor_gt 0.0464
_refine_ls_shift/su_max 0.001
_refine_ls_shift/su_mean 0.000
_refine_ls_structure_factor_coef Fsqd
_refine_ls_weighting_details 'w=1/[\s^2^(Fo^2^)+(0.0727P)^2^+4.2264P] where P=(Fo^2^+2Fc^2^)/3'
_refine_ls_weighting_scheme calc
_refine_ls_wR_factor_gt 0.1265
_refine_ls_wR_factor_ref 0.1345
_reflns_Friedel_coverage 0.000
_reflns_number_gt 2561
_reflns_number_total 3046
_reflns_threshold_expression 'I > 2\s(I)'
_cod_data_source_file um5021sup1.cif
_cod_data_source_block 3
_cod_database_code 2108359
_publcif_datablock.id {3cc2aba3-872e-4564-8104-f0f4be9a82af}

_shelx_shelxl_version_number 2018/3
_shelx_space_group_comment
; 
The symmetry employed for this shelxl refinement is uniquely defined 
by the following loop, which should always be used as a source of 
symmetry information in preference to the above space-group names. 
They are only intended as comments. 
;
_shelx_estimated_absorpt_t_min 0.678
_shelx_estimated_absorpt_t_max 0.724

loop_
_space_group_symop_operation_xyz
'x, y, z'
'-x+1/2, y+1/2, -z+1/2'
'-x, -y, -z'
'x-1/2, -y-1/2, z-1/2'

loop_
_atom_site_label
_atom_site_type_symbol
_atom_site_fract_x
_atom_site_fract_y
_atom_site_fract_z
_atom_site_U_iso_or_equiv
_atom_site_adp_type
_atom_site_occupancy
_atom_site_site_symmetry_order
_atom_site_calc_flag
_atom_site_refinement_flags_posn
_atom_site_refinement_flags_adp
_atom_site_refinement_flags_occupancy
_atom_site_disorder_assembly
_atom_site_disorder_group
Cu1 Cu 0.24042(5) 0.59799(6) 0.89516(2) 0.01991(19) Uani 1 1 d . . . . .
Cu2 Cu 0.500000 0.500000 1.000000 0.0216(2) Uani 1 2 d S . P . .
F1 F 0.5806(4) 0.5568(4) 0.56944(16) 0.0563(10) Uani 1 1 d . . . . .
F2A F 0.2101(8) 0.3916(13) 1.2767(4) 0.0405(10) Uani 0.358(6) 1 d D U P A 1
F2B F 0.2167(4) 0.4882(7) 1.2883(2) 0.0405(10) Uani 0.642(6) 1 d D . P A 2
O1 O 0.2722(3) 0.5581(4) 0.80055(15) 0.0249(7) Uani 1 1 d . . . . .
O2 O 0.4606(3) 0.6865(4) 0.80102(16) 0.0306(7) Uani 1 1 d . . . . .
O3 O 0.1888(3) 0.6141(3) 0.98823(15) 0.0212(6) Uani 1 1 d . . . . .
O4 O 0.3742(3) 0.5698(5) 1.05996(16) 0.0370(9) Uani 1 1 d . . . . .
O5A O 0.4615(6) 0.7238(6) 0.9337(3) 0.0460(11) Uani 0.693(7) 1 d D U P B 2
H5A H 0.422859 0.711600 0.887033 0.069 Uiso 0.693(7) 1 d R U P B 2
O5B O 0.5293(13) 0.7370(16) 0.9394(7) 0.0460(11) Uani 0.307(7) 1 d D U P B 1
H5B H 0.455128 0.785553 0.914020 0.069 Uiso 0.307(7) 1 d R U P B 1
N1 N 0.3427(3) 0.3095(4) 0.62896(17) 0.0190(7) Uani 1 1 d . . . . .
N2A N -0.0343(10) 0.513(5) 1.1392(11) 0.0176(8) Uani 0.358(6) 1 d D U P A 1
N2B N -0.0313(6) 0.518(3) 1.1422(6) 0.0176(8) Uani 0.642(6) 1 d D . P A 2
N3 N 0.3556(3) 0.4214(5) 0.92965(19) 0.0259(8) Uani 1 1 d . . . . .
N4 N 0.3773(3) 0.3212(5) 0.8890(2) 0.0287(9) Uani 1 1 d . . . . .
N5 N 0.3966(4) 0.2247(5) 0.8518(2) 0.0402(10) Uani 1 1 d . . . . .
C1 C 0.3751(4) 0.5952(5) 0.7753(2) 0.0220(9) Uani 1 1 d . . . . .
C2 C 0.3238(4) 0.3864(5) 0.6864(2) 0.0200(9) Uani 1 1 d . . . . .
H2 H 0.260741 0.347811 0.712903 0.024 Uiso 1 1 calc R U . . .
C3 C 0.3919(4) 0.5192(5) 0.7086(2) 0.0211(9) Uani 1 1 d . . . . .
C4 C 0.4812(4) 0.5792(5) 0.6695(2) 0.0259(10) Uani 1 1 d . . . . .
H4 H 0.529892 0.670098 0.683165 0.031 Uiso 1 1 calc R U . . .
C5 C 0.4963(5) 0.5020(6) 0.6103(2) 0.0338(11) Uani 1 1 d . . . . .
C6 C 0.4278(4) 0.3684(5) 0.5904(2) 0.0255(9) Uani 1 1 d . . . . .
H6 H 0.441260 0.317672 0.548921 0.031 Uiso 1 1 calc R U . . .
C7 C 0.2537(4) 0.5839(6) 1.0462(2) 0.0247(10) Uani 1 1 d . . . . .
C8A C 0.0418(9) 0.5507(19) 1.0918(4) 0.0172(8) Uani 0.642(6) 1 d D . P A 2
H8A H -0.000311 0.561739 1.045670 0.021 Uiso 0.642(6) 1 calc R U P A 2
C8B C 0.0432(15) 0.562(3) 1.0926(8) 0.0172(8) Uani 0.358(6) 1 d D U P A 1
H8B H 0.005118 0.615832 1.052337 0.021 Uiso 0.358(6) 1 calc R U P A 1
C9A C 0.1760(14) 0.5359(17) 1.1035(6) 0.0193(9) Uani 0.358(6) 1 d D U P A 1
C9B C 0.1759(8) 0.5681(9) 1.1055(3) 0.0193(9) Uani 0.642(6) 1 d D . P A 2
C10A C 0.2333(9) 0.4791(16) 1.1665(5) 0.0219(9) Uani 0.358(6) 1 d D U P A 1
H10A H 0.325304 0.465645 1.175831 0.026 Uiso 0.358(6) 1 calc R U P A 1
C10B C 0.2378(5) 0.5463(9) 1.1721(3) 0.0219(9) Uani 0.642(6) 1 d D . P A 2
H10B H 0.330017 0.555084 1.182723 0.026 Uiso 0.642(6) 1 calc R U P A 2
C11A C 0.1560(10) 0.4426(17) 1.2153(5) 0.0235(9) Uani 0.358(6) 1 d D U P A 1
C11B C 0.1632(6) 0.5116(10) 1.2226(3) 0.0235(9) Uani 0.642(6) 1 d D . P A 2
C12A C 0.0227(10) 0.4640(17) 1.2024(7) 0.0201(9) Uani 0.358(6) 1 d D U P A 1
H12A H -0.029381 0.444686 1.237726 0.024 Uiso 0.358(6) 1 calc R U P A 1
C12B C 0.0290(6) 0.4973(9) 1.2072(4) 0.0201(9) Uani 0.642(6) 1 d D . P A 2
H12B H -0.021152 0.472431 1.242703 0.024 Uiso 0.642(6) 1 calc R U P A 2
C13A C 0.4905(8) 0.8754(9) 0.9569(5) 0.0513(12) Uani 0.693(7) 1 d D U P B 2
H13A H 0.478329 0.887335 1.005866 0.062 Uiso 0.693(7) 1 calc R U P B 2
H13B H 0.435076 0.951988 0.928777 0.062 Uiso 0.693(7) 1 calc R U P B 2
C13B C 0.6552(15) 0.808(2) 0.9402(11) 0.0513(12) Uani 0.307(7) 1 d D U P B 1
H13C H 0.679510 0.822481 0.893503 0.062 Uiso 0.307(7) 1 calc R U P B 1
H13D H 0.725650 0.753721 0.970371 0.062 Uiso 0.307(7) 1 calc R U P B 1
C14A C 0.613(2) 0.959(2) 0.9716(13) 0.0656(17) Uani 0.307(7) 1 d D U P B 1
H14A H 0.520983 0.977792 0.954527 0.098 Uiso 0.307(7) 1 d R U P B 1
H14B H 0.665993 1.045232 0.958277 0.098 Uiso 0.307(7) 1 d R U P B 1
H14C H 0.625253 0.949642 1.021917 0.098 Uiso 0.307(7) 1 d R U P B 1
C14B C 0.6362(9) 0.8944(15) 0.9478(6) 0.0656(17) Uani 0.693(7) 1 d D U P B 2
H14D H 0.686506 0.805015 0.967769 0.098 Uiso 0.693(7) 1 d R U P B 2
H14E H 0.670746 0.989275 0.971079 0.098 Uiso 0.693(7) 1 d R U P B 2
H14F H 0.643326 0.901475 0.898519 0.098 Uiso 0.693(7) 1 d R U P B 2

loop_
_atom_site_aniso_label
_atom_site_aniso_U_11
_atom_site_aniso_U_22
_atom_site_aniso_U_33
_atom_site_aniso_U_23
_atom_site_aniso_U_13
_atom_site_aniso_U_12
Cu1 0.0182(3) 0.0248(3) 0.0194(3) 0.0001(2) 0.0117(2) -0.00189(19)
Cu2 0.0071(3) 0.0400(5) 0.0187(4) 0.0055(3) 0.0048(3) 0.0007(3)
F1 0.073(2) 0.073(2) 0.0304(17) -0.0096(16) 0.0328(16) -0.0447(19)
F2A 0.0298(16) 0.066(2) 0.0246(17) 0.0021(19) -0.0007(13) 0.008(2)
F2B 0.0298(16) 0.066(2) 0.0246(17) 0.0021(19) -0.0007(13) 0.008(2)
O1 0.0283(16) 0.0264(15) 0.0229(16) -0.0004(13) 0.0136(13) 0.0000(13)
O2 0.0291(17) 0.0367(18) 0.0271(17) -0.0020(14) 0.0071(13) -0.0045(15)
O3 0.0145(14) 0.0320(16) 0.0184(15) -0.0015(12) 0.0067(11) -0.0017(12)
O4 0.0094(14) 0.079(3) 0.0238(17) -0.0045(17) 0.0060(12) -0.0027(15)
O5A 0.047(2) 0.0499(17) 0.0413(17) 0.0093(15) 0.0058(17) -0.0085(17)
O5B 0.047(2) 0.0499(17) 0.0413(17) 0.0093(15) 0.0058(17) -0.0085(17)
N1 0.0159(16) 0.0246(18) 0.0176(17) 0.0039(14) 0.0063(13) 0.0037(14)
N2A 0.0149(12) 0.0231(18) 0.0158(14) -0.0017(14) 0.0053(11) -0.0019(11)
N2B 0.0149(12) 0.0231(18) 0.0158(14) -0.0017(14) 0.0053(11) -0.0019(11)
N3 0.0119(17) 0.042(2) 0.024(2) -0.0041(17) 0.0054(14) 0.0056(16)
N4 0.0131(17) 0.041(2) 0.032(2) 0.005(2) 0.0029(15) 0.0040(16)
N5 0.038(2) 0.040(3) 0.041(3) -0.005(2) 0.0012(19) 0.013(2)
C1 0.023(2) 0.022(2) 0.022(2) 0.0068(17) 0.0058(17) 0.0020(17)
C2 0.0163(19) 0.023(2) 0.023(2) 0.0044(17) 0.0093(16) 0.0036(16)
C3 0.018(2) 0.025(2) 0.022(2) 0.0062(17) 0.0057(16) 0.0064(16)
C4 0.028(2) 0.029(2) 0.021(2) 0.0047(18) 0.0052(18) -0.0064(18)
C5 0.035(3) 0.048(3) 0.021(2) 0.010(2) 0.014(2) -0.012(2)
C6 0.027(2) 0.033(2) 0.018(2) 0.0005(18) 0.0086(17) -0.0035(19)
C7 0.014(2) 0.042(3) 0.019(2) -0.0039(19) 0.0052(16) -0.0044(18)
C8A 0.0144(13) 0.0213(19) 0.0167(14) -0.0021(13) 0.0051(11) 0.0001(12)
C8B 0.0144(13) 0.0213(19) 0.0167(14) -0.0021(13) 0.0051(11) 0.0001(12)
C9A 0.0145(13) 0.024(2) 0.0201(14) -0.0032(15) 0.0047(12) 0.0012(15)
C9B 0.0145(13) 0.024(2) 0.0201(14) -0.0032(15) 0.0047(12) 0.0012(15)
C10A 0.0179(12) 0.0261(17) 0.0219(13) -0.0028(13) 0.0029(11) 0.0014(13)
C10B 0.0179(12) 0.0261(17) 0.0219(13) -0.0028(13) 0.0029(11) 0.0014(13)
C11A 0.0210(12) 0.0289(16) 0.0205(13) -0.0010(13) 0.0023(11) 0.0012(13)
C11B 0.0210(12) 0.0289(16) 0.0205(13) -0.0010(13) 0.0023(11) 0.0012(13)
C12A 0.0186(14) 0.025(2) 0.0171(15) -0.0009(15) 0.0046(12) -0.0007(14)
C12B 0.0186(14) 0.025(2) 0.0171(15) -0.0009(15) 0.0046(12) -0.0007(14)
C13A 0.0518(17) 0.0525(16) 0.0490(15) 0.0050(12) 0.0050(12) -0.0059(12)
C13B 0.0518(17) 0.0525(16) 0.0490(15) 0.0050(12) 0.0050(12) -0.0059(12)
C14A 0.065(2) 0.066(2) 0.065(2) 0.000(2) 0.007(2) -0.006(2)
C14B 0.065(2) 0.066(2) 0.065(2) 0.000(2) 0.007(2) -0.006(2)

loop_
_atom_type_symbol
_atom_type_description
_atom_type_scat_dispersion_real
_atom_type_scat_dispersion_imag
_atom_type_scat_source
C C 0.0033 0.0016 'International Tables Vol C Tables 4.2.6.8 and 6.1.1.4'
H H 0.0000 0.0000 'International Tables Vol C Tables 4.2.6.8 and 6.1.1.4'
N N 0.0061 0.0033 'International Tables Vol C Tables 4.2.6.8 and 6.1.1.4'
O O 0.0106 0.0060 'International Tables Vol C Tables 4.2.6.8 and 6.1.1.4'
F F 0.0171 0.0103 'International Tables Vol C Tables 4.2.6.8 and 6.1.1.4'
Cu Cu 0.3201 1.2651 'International Tables Vol C Tables 4.2.6.8 and 6.1.1.4'

loop_
_geom_angle_atom_site_label_1
_geom_angle_atom_site_label_2
_geom_angle_atom_site_label_3
_geom_angle
_geom_angle_site_symmetry_1
_geom_angle_site_symmetry_3
O1 Cu1 O3 171.61(12) . .
O1 Cu1 N3 90.81(14) . .
O3 Cu1 N3 88.14(14) . .
O1 Cu1 N1 93.42(13) . 2_556
O3 Cu1 N1 89.47(13) . 2_556
N3 Cu1 N1 166.64(15) . 2_556
O1 Cu1 N2A 85.7(6) . 3_567
O3 Cu1 N2A 86.6(6) . 3_567
N3 Cu1 N2A 105.2(9) . 3_567
N1 Cu1 N2A 87.8(9) 2_556 3_567
O4 Cu2 O4 180.0 . 3_667
O4 Cu2 N3 88.68(14) . 3_667
O4 Cu2 N3 91.32(14) 3_667 3_667
O4 Cu2 N3 91.32(14) . .
O4 Cu2 N3 88.68(14) 3_667 .
N3 Cu2 N3 180.0 3_667 .
O4 Cu2 O5A 89.75(19) . 3_667
O4 Cu2 O5A 90.25(19) 3_667 3_667
N3 Cu2 O5A 81.08(19) 3_667 3_667
N3 Cu2 O5A 98.92(19) . 3_667
O4 Cu2 O5A 90.25(19) . .
O4 Cu2 O5A 89.75(19) 3_667 .
N3 Cu2 O5A 98.92(19) 3_667 .
N3 Cu2 O5A 81.08(19) . .
O5A Cu2 O5A 180.0 3_667 .
O4 Cu2 O5B 79.9(4) . 3_667
O4 Cu2 O5B 100.1(4) 3_667 3_667
N3 Cu2 O5B 94.7(3) 3_667 3_667
N3 Cu2 O5B 85.3(4) . 3_667
O4 Cu2 O5B 100.1(4) . .
O4 Cu2 O5B 79.9(4) 3_667 .
N3 Cu2 O5B 85.3(4) 3_667 .
N3 Cu2 O5B 94.7(3) . .
O5B Cu2 O5B 180.0 3_667 .
C1 O1 Cu1 125.7(3) . .
C7 O3 Cu1 129.6(3) . .
C7 O4 Cu2 128.9(3) . .
C13A O5A Cu2 125.4(5) . .
C13A O5A H5A 117.2 . .
Cu2 O5A H5A 117.4 . .
C13B O5B Cu2 122.4(12) . .
C13B O5B H5B 118.6 . .
Cu2 O5B H5B 119.0 . .
C6 N1 C2 118.1(4) . .
C6 N1 Cu1 119.8(3) . 2_546
C2 N1 Cu1 121.9(3) . 2_546
C12A N2A C8B 119.1(6) . .
C12A N2A Cu1 113.3(13) . 3_567
C8B N2A Cu1 122.1(17) . 3_567
C12B N2B C8A 119.0(4) . .
N4 N3 Cu1 118.5(3) . .
N4 N3 Cu2 120.2(3) . .
Cu1 N3 Cu2 109.05(18) . .
N5 N4 N3 178.4(5) . .
O2 C1 O1 126.1(4) . .
O2 C1 C3 118.1(4) . .
O1 C1 C3 115.9(4) . .
N1 C2 C3 123.0(4) . .
N1 C2 H2 118.5 . .
C3 C2 H2 118.5 . .
C4 C3 C2 119.1(4) . .
C4 C3 C1 119.4(4) . .
C2 C3 C1 121.5(4) . .
C5 C4 C3 117.0(4) . .
C5 C4 H4 121.5 . .
C3 C4 H4 121.5 . .
F1 C5 C4 119.6(4) . .
F1 C5 C6 118.2(4) . .
C4 C5 C6 122.2(4) . .
N1 C6 C5 120.6(4) . .
N1 C6 H6 119.7 . .
C5 C6 H6 119.7 . .
O4 C7 O3 127.2(4) . .
O4 C7 C9B 116.8(5) . .
O3 C7 C9B 115.9(4) . .
O4 C7 C9A 115.4(6) . .
O3 C7 C9A 116.7(6) . .
N2B C8A C9B 121.9(5) . .
N2B C8A H8A 119.1 . .
C9B C8A H8A 119.1 . .
N2A C8B C9A 120.6(7) . .
N2A C8B H8B 119.7 . .
C9A C8B H8B 119.7 . .
C8B C9A C10A 119.3(5) . .
C8B C9A C7 117.2(9) . .
C10A C9A C7 123.3(9) . .
C8A C9B C10B 119.0(4) . .
C8A C9B C7 119.3(6) . .
C10B C9B C7 120.9(6) . .
C11A C10A C9A 119.2(5) . .
C11A C10A H10A 120.4 . .
C9A C10A H10A 120.4 . .
C11B C10B C9B 118.6(4) . .
C11B C10B H10B 120.7 . .
C9B C10B H10B 120.7 . .
F2A C11A C10A 119.8(8) . .
F2A C11A C12A 119.5(9) . .
C10A C11A C12A 120.7(5) . .
F2B C11B C10B 121.8(5) . .
F2B C11B C12B 117.5(5) . .
C10B C11B C12B 120.7(4) . .
N2A C12A C11A 120.1(5) . .
N2A C12A H12A 120.0 . .
C11A C12A H12A 120.0 . .
N2B C12B C11B 120.7(4) . .
N2B C12B H12B 119.6 . .
C11B C12B H12B 119.6 . .
O5A C13A C14B 103.1(8) . .
O5A C13A H13A 111.1 . .
C14B C13A H13A 111.1 . .
O5A C13A H13B 111.1 . .
C14B C13A H13B 111.1 . .
H13A C13A H13B 109.1 . .
O5B C13B C14A 93.4(14) . .
O5B C13B H13C 113.0 . .
C14A C13B H13C 113.0 . .
O5B C13B H13D 113.0 . .
C14A C13B H13D 113.0 . .
H13C C13B H13D 110.4 . .
C13B C14A H14A 108.9 . .
C13B C14A H14B 109.9 . .
H14A C14A H14B 109.5 . .
C13B C14A H14C 109.6 . .
H14A C14A H14C 109.5 . .
H14B C14A H14C 109.5 . .
C13A C14B H14D 109.9 . .
C13A C14B H14E 109.3 . .
H14D C14B H14E 109.5 . .
C13A C14B H14F 109.3 . .
H14D C14B H14F 109.5 . .
H14E C14B H14F 109.5 . .

loop_
_geom_bond_atom_site_label_1
_geom_bond_atom_site_label_2
_geom_bond_distance
_geom_bond_site_symmetry_2
Cu1 O1 1.959(3) .
Cu1 O3 1.976(3) .
Cu1 N3 1.992(4) .
Cu1 N1 2.044(4) 2_556
Cu1 N2A 2.35(2) 3_567
Cu2 O4 1.967(3) .
Cu2 O4 1.967(3) 3_667
Cu2 N3 2.001(4) 3_667
Cu2 N3 2.001(4) .
Cu2 O5A 2.330(6) 3_667
Cu2 O5A 2.330(6) .
Cu2 O5B 2.405(13) 3_667
Cu2 O5B 2.405(13) .
F1 C5 1.350(5) .
F2A C11A 1.329(8) .
F2B C11B 1.341(6) .
O1 C1 1.276(5) .
O2 C1 1.237(5) .
O3 C7 1.261(5) .
O4 C7 1.242(5) .
O5A C13A 1.403(8) .
O5A H5A 0.9500 .
O5B C13B 1.438(10) .
O5B H5B 0.9499 .
N1 C6 1.339(5) .
N1 C2 1.344(5) .
N2A C12A 1.360(8) .
N2A C8B 1.366(8) .
N2B C12B 1.347(7) .
N2B C8A 1.356(6) .
N3 N4 1.218(6) .
N4 N5 1.142(6) .
C1 C3 1.494(6) .
C2 C3 1.382(6) .
C2 H2 0.9500 .
C3 C4 1.381(6) .
C4 C5 1.365(7) .
C4 H4 0.9500 .
C5 C6 1.380(7) .
C6 H6 0.9500 .
C7 C9B 1.510(8) .
C7 C9A 1.529(11) .
C8A C9B 1.383(7) .
C8A H8A 0.9500 .
C8B C9A 1.379(8) .
C8B H8B 0.9500 .
C9A C10A 1.381(8) .
C9B C10B 1.383(7) .
C10A C11A 1.367(8) .
C10A H10A 0.9500 .
C10B C11B 1.371(6) .
C10B H10B 0.9500 .
C11A C12A 1.377(8) .
C11B C12B 1.383(6) .
C12A H12A 0.9500 .
C12B H12B 0.9500 .
C13A C14B 1.551(8) .
C13A H13A 0.9900 .
C13A H13B 0.9900 .
C13B C14A 1.525(10) .
C13B H13C 0.9900 .
C13B H13D 0.9900 .
C14A H14A 0.9801 .
C14A H14B 0.9800 .
C14A H14C 0.9801 .
C14B H14D 0.9800 .
C14B H14E 0.9800 .
C14B H14F 0.9800 .

loop_
_geom_hbond_atom_site_label_D
_geom_hbond_atom_site_label_H
_geom_hbond_atom_site_label_A
_geom_hbond_distance_DH
_geom_hbond_distance_HA
_geom_hbond_distance_DA
_geom_hbond_angle_DHA
_geom_hbond_site_symmetry_A
_geom_hbond_publ_flag
C12B^b H12B^b O1 0.95 2.63 3.134(7) 113.8 3_567 yes
C8A^b H8A^b O3 0.95 2.49 3.018(11) 115.4 3_567 yes
C12A^a H12A^a O1 0.95 2.52 3.048(10) 115.5 3_567 yes
C10A^a H10A^a O2 0.95 2.56 3.448(10) 156.2 3_667 yes
C6 H6 F1 0.95 2.54 3.187(5) 125.4 3_666 yes
C6 H6 O3 0.95 2.27 2.848(6) 118.6 2_546 yes
C2 H2 O2 0.95 2.66 3.449(5) 140.8 2_546 yes
C2 H2 O1 0.95 2.53 3.025(5) 112.5 2_546 yes
C14B^b H14F^b F2B^b 0.98 2.57 3.496(12) 157.3 4_675 yes
O5A^b H5A^b O2 0.95 1.80 2.618(7) 143.0 . yes
O5A^b H5A^b O1 0.95 2.51 3.352(7) 147.6 . yes
C13B^a H13D^a N3 0.99 2.70 3.24(2) 114.9 3_667 yes

loop_
_geom_torsion_atom_site_label_1
_geom_torsion_atom_site_label_2
_geom_torsion_atom_site_label_3
_geom_torsion_atom_site_label_4
_geom_torsion
_geom_torsion_site_symmetry_1
Cu1 O1 C1 O2 -14.5(6) .
Cu1 O1 C1 C3 165.2(3) .
C6 N1 C2 C3 -2.7(6) .
Cu1 N1 C2 C3 171.3(3) 2_546
N1 C2 C3 C4 1.8(6) .
N1 C2 C3 C1 -175.6(4) .
O2 C1 C3 C4 -16.0(6) .
O1 C1 C3 C4 164.3(4) .
O2 C1 C3 C2 161.4(4) .
O1 C1 C3 C2 -18.3(6) .
C2 C3 C4 C5 0.1(6) .
C1 C3 C4 C5 177.6(4) .
C3 C4 C5 F1 178.9(4) .
C3 C4 C5 C6 -1.1(7) .
C2 N1 C6 C5 1.7(6) .
Cu1 N1 C6 C5 -172.5(4) 2_546
F1 C5 C6 N1 -179.8(4) .
C4 C5 C6 N1 0.2(8) .
Cu2 O4 C7 O3 -29.1(8) .
Cu2 O4 C7 C9B 152.9(4) .
Cu2 O4 C7 C9A 141.2(7) .
Cu1 O3 C7 O4 17.6(7) .
Cu1 O3 C7 C9B -164.5(4) .
Cu1 O3 C7 C9A -152.7(7) .
C12B N2B C8A C9B -2(3) .
Cu1 N2B C8A C9B -158.1(11) 3_567
C12A N2A C8B C9A 13(6) .
Cu1 N2A C8B C9A -139.1(19) 3_567
N2A C8B C9A C10A -10(5) .
N2A C8B C9A C7 175(3) .
O4 C7 C9A C8B 174.5(18) .
O3 C7 C9A C8B -14(2) .
O4 C7 C9A C10A -0.6(16) .
O3 C7 C9A C10A 170.9(11) .
N2B C8A C9B C10B 2(3) .
N2B C8A C9B C7 172.3(16) .
O4 C7 C9B C8A -166.8(10) .
O3 C7 C9B C8A 15.0(12) .
O4 C7 C9B C10B 2.9(10) .
O3 C7 C9B C10B -175.3(6) .
C8B C9A C10A C11A 4(3) .
C7 C9A C10A C11A 178.5(12) .
C8A C9B C10B C11B -1.5(14) .
C7 C9B C10B C11B -171.2(7) .
C9A C10A C11A F2A -178.3(13) .
C9A C10A C11A C12A -1(2) .
C9B C10B C11B F2B 179.7(7) .
C9B C10B C11B C12B 0.6(12) .
C8B N2A C12A C11A -10(5) .
Cu1 N2A C12A C11A 144.2(14) 3_567
F2A C11A C12A N2A -178(2) .
C10A C11A C12A N2A 4(3) .
C8A N2B C12B C11B 1(3) .
Cu1 N2B C12B C11B 155.9(8) 3_567
F2B C11B C12B N2B -179.7(13) .
C10B C11B C12B N2B -0.5(15) .
Cu2 O5A C13A C14B 84.8(8) .
Cu2 O5B C13B C14A -120.7(15) .

_cod_database_fobs_code 2108359
